data_2208671
loop_
_publ_author_name
'Wardell, James L.'
'Low, John N.'
'Glidewell, Christopher'

_publ_section_title
;
 (<i>E</i>,<i>E</i>)-1,4-Bis(2-iodophenyl)-2,3-diaza-1,3-butadiene
;
_journal_coeditor_code LH2027
_journal_issue 4
_journal_name_full 'Acta Crystallographica Section E'
_journal_page_first o1565
_journal_page_last o1566
_journal_paper_doi 10.1107/S1600536806010385
_journal_volume 62
_journal_year 2006
_chemical_formula_moiety 'C14 H10  I2  N2'
_chemical_formula_sum 'C14 H10 I2 N2'
_chemical_formula_weight 460.04
_chemical_name_systematic
;
(E,E)-1,4-Bis(2-iodophenyl)-2,3-diaza-1,3-butadiene
;
_space_group_IT_number 14
_symmetry_cell_setting monoclinic
_symmetry_space_group_name_Hall '-P 2yn'
_symmetry_space_group_name_H-M 'P 1 21/n 1'
_atom_sites_solution_hydrogens geom
_atom_sites_solution_primary direct
_atom_sites_solution_secondary difmap
_cell_angle_alpha 90.00
_cell_angle_beta 110.3140(15)
_cell_angle_gamma 90.00
_cell_formula_units_Z 2
_cell_length_a 13.2667(4)
_cell_length_b 4.1070(2)
_cell_length_c 13.8207(4)
_cell_measurement_reflns_used 1818
_cell_measurement_temperature 120(2)
_cell_measurement_theta_max 27.40
_cell_measurement_theta_min 1.00
_cell_volume 706.20(5)
_computing_cell_refinement 'DENZO (Otwinowski & Minor, 1997) & COLLECT)'
_computing_data_collection 'COLLECT (Hooft, 1999)'
_computing_data_reduction 'DENZO & COLLECT'
_computing_molecular_graphics 'PLATON (Spek, 2003)'
_computing_publication_material 'SHELXL-97 and PRPKAPPA (Ferguson, 1999)'
_computing_structure_refinement 'OSCAIL and SHELXL-97 (Sheldrick, 1997)'
_computing_structure_solution 'OSCAIL (McArdle, 2003) and SHELXS-97 (Sheldrick, 1997)'
_diffrn_ambient_temperature 120(2)
_diffrn_detector_area_resol_mean 9.091
_diffrn_measured_fraction_theta_full 0.992
_diffrn_measured_fraction_theta_max 0.992
_diffrn_measurement_device_type 'Bruker-Nonius KappaCCD'
_diffrn_measurement_method '\f & \w scans'
_diffrn_radiation_monochromator graphite
_diffrn_radiation_source 'Bruker-Nonius FR591 rotating anode'
_diffrn_radiation_type 'Mo K\a'
_diffrn_radiation_wavelength 0.71073
_diffrn_reflns_av_R_equivalents 0.0268
_diffrn_reflns_av_sigmaI/netI 0.0206
_diffrn_reflns_limit_h_max 15
_diffrn_reflns_limit_h_min -17
_diffrn_reflns_limit_k_max 5
_diffrn_reflns_limit_k_min -5
_diffrn_reflns_limit_l_max 17
_diffrn_reflns_limit_l_min -17
_diffrn_reflns_number 9545
_diffrn_reflns_theta_full 27.52
_diffrn_reflns_theta_max 27.52
_diffrn_reflns_theta_min 1.83
_diffrn_standards_decay_% 0
_exptl_absorpt_coefficient_mu 4.437
_exptl_absorpt_correction_T_max 0.703
_exptl_absorpt_correction_T_min 0.160
_exptl_absorpt_correction_type multi-scan
_exptl_absorpt_process_details '(SADABS; Sheldrick, 2003)'
_exptl_crystal_colour yellow
_exptl_crystal_density_diffrn 2.163
_exptl_crystal_density_method 'not measured'
_exptl_crystal_description lath
_exptl_crystal_F_000 428
_exptl_crystal_size_max 0.64
_exptl_crystal_size_mid 0.12
_exptl_crystal_size_min 0.08
_refine_diff_density_max 0.640
_refine_diff_density_min -1.156
_refine_ls_extinction_method none
_refine_ls_goodness_of_fit_ref 1.302
_refine_ls_hydrogen_treatment constr
_refine_ls_matrix_type full
_refine_ls_number_parameters 82
_refine_ls_number_reflns 1614
_refine_ls_number_restraints 0
_refine_ls_restrained_S_all 1.302
_refine_ls_R_factor_all 0.0267
_refine_ls_R_factor_gt 0.0224
_refine_ls_shift/su_max 0.001
_refine_ls_shift/su_mean 0.000
_refine_ls_structure_factor_coef Fsqd
_refine_ls_weighting_details 'w=1/[\s^2^(Fo^2^)+(0.0439P)^2^] where P=(Fo^2^+2Fc^2^)/3'
_refine_ls_weighting_scheme calc
_refine_ls_wR_factor_gt 0.0729
_refine_ls_wR_factor_ref 0.0748
_reflns_number_gt 1455
_reflns_number_total 1614
_reflns_threshold_expression I>2\s(I)
_cod_data_source_file lh2027.cif
_cod_data_source_block I
_cod_original_sg_symbol_H-M 'P 21/n'
_cod_database_code 2208671
_cod_database_fobs_code 2208671

loop_
_symmetry_equiv_pos_as_xyz
'x, y, z'
'x+1/2, -y+1/2, z+1/2'
'-x, -y, -z'
'-x-1/2, y-1/2, -z-1/2'

loop_
_atom_site_type_symbol
_atom_site_label
_atom_site_fract_x
_atom_site_fract_y
_atom_site_fract_z
_atom_site_U_iso_or_equiv
_atom_site_adp_type
_atom_site_calc_flag
_atom_site_refinement_flags
_atom_site_occupancy
C C1 0.7374(3) 0.4440(7) 0.5557(2) 0.0150(6) Uani d . 1
C C2 0.8164(2) 0.3184(8) 0.5201(2) 0.0149(6) Uani d . 1
I I2 0.777975(15) 0.09737(5) 0.373819(14) 0.01682(12) Uani d . 1
C C3 0.9252(3) 0.3381(8) 0.5790(3) 0.0204(7) Uani d . 1
C C4 0.9564(3) 0.4865(10) 0.6753(3) 0.0243(7) Uani d . 1
C C5 0.8802(3) 0.6146(7) 0.7125(3) 0.0217(8) Uani d . 1
C C6 0.7720(3) 0.5935(7) 0.6531(3) 0.0183(7) Uani d . 1
C C7 0.6223(3) 0.4242(7) 0.4961(3) 0.0173(7) Uani d . 1
N N1 0.5529(2) 0.5194(8) 0.5345(2) 0.0220(6) Uani d . 1
H H3 0.9776 0.2510 0.5536 0.025 Uiso calc R 1
H H4 1.0305 0.5003 0.7160 0.029 Uiso calc R 1
H H5 0.9019 0.7163 0.7783 0.026 Uiso calc R 1
H H6 0.7202 0.6823 0.6788 0.022 Uiso calc R 1
H H7 0.5991 0.3393 0.4279 0.021 Uiso calc R 1

loop_
_atom_site_aniso_label
_atom_site_aniso_U_11
_atom_site_aniso_U_22
_atom_site_aniso_U_33
_atom_site_aniso_U_12
_atom_site_aniso_U_13
_atom_site_aniso_U_23
C1 0.0170(16) 0.0159(15) 0.0130(15) 0.0026(11) 0.0064(13) 0.0050(11)
C2 0.0177(15) 0.0163(13) 0.0112(14) -0.0006(12) 0.0056(12) 0.0030(12)
I2 0.01818(16) 0.01792(16) 0.01565(16) 0.00262(6) 0.00751(11) -0.00004(6)
C3 0.0167(16) 0.0255(16) 0.0198(17) 0.0041(13) 0.0072(13) 0.0064(13)
C4 0.0149(16) 0.0342(17) 0.0203(17) -0.0014(15) 0.0017(13) 0.0048(15)
C5 0.0231(19) 0.030(2) 0.0104(17) -0.0047(12) 0.0035(14) 0.0006(11)
C6 0.0194(18) 0.0246(17) 0.0147(16) 0.0001(11) 0.0106(14) -0.0001(11)
C7 0.0148(16) 0.0243(17) 0.0116(16) 0.0018(11) 0.0033(13) -0.0003(11)
N1 0.0140(14) 0.0348(15) 0.0167(14) 0.0035(13) 0.0047(11) -0.0022(13)

loop_
_atom_type_symbol
_atom_type_description
_atom_type_scat_dispersion_real
_atom_type_scat_dispersion_imag
_atom_type_scat_source
C C 0.0033 0.0016 'International Tables Vol C Tables 4.2.6.8 and 6.1.1.4'
H H 0.0000 0.0000 'International Tables Vol C Tables 4.2.6.8 and 6.1.1.4'
I I -0.4742 1.8119 'International Tables Vol C Tables 4.2.6.8 and 6.1.1.4'
N N 0.0061 0.0033 'International Tables Vol C Tables 4.2.6.8 and 6.1.1.4'

loop_
_geom_angle_atom_site_label_1
_geom_angle_atom_site_label_2
_geom_angle_atom_site_label_3
_geom_angle_site_symmetry_3
_geom_angle
_geom_angle_publ_flag
C2 C1 C6 . 117.5(3) no
C2 C1 C7 . 122.9(3) no
C6 C1 C7 . 119.6(3) no
C3 C2 C1 . 121.6(3) yes
C3 C2 I2 . 116.2(2) yes
C1 C2 I2 . 122.2(2) yes
C4 C3 C2 . 119.3(3) no
C4 C3 H3 . 120.4 no
C2 C3 H3 . 120.4 no
C5 C4 C3 . 120.5(3) no
C5 C4 H4 . 119.7 no
C3 C4 H4 . 119.7 no
C6 C5 C4 . 119.6(3) no
C6 C5 H5 . 120.2 no
C4 C5 H5 . 120.2 no
C5 C6 C1 . 121.5(3) no
C5 C6 H6 . 119.2 no
C1 C6 H6 . 119.2 no
N1 C7 C1 . 120.8(3) no
N1 C7 H7 . 119.6 no
C1 C7 H7 . 119.6 no
C7 N1 N1 3_666 112.3(4) no

loop_
_geom_bond_atom_site_label_1
_geom_bond_atom_site_label_2
_geom_bond_site_symmetry_2
_geom_bond_distance
_geom_bond_publ_flag
C1 C2 . 1.402(4) no
C1 C6 . 1.403(5) no
C1 C7 . 1.464(5) no
C2 C3 . 1.391(4) no
C2 I2 . 2.111(3) no
C3 C4 . 1.391(5) no
C3 H3 . 0.95 no
C4 C5 . 1.387(6) no
C4 H4 . 0.95 no
C5 C6 . 1.387(5) no
C5 H5 . 0.95 no
C6 H6 . 0.95 no
C7 N1 . 1.273(5) no
C7 H7 . 0.95 no
N1 N1 3_666 1.407(6) no

loop_
_geom_torsion_atom_site_label_1
_geom_torsion_atom_site_label_2
_geom_torsion_atom_site_label_3
_geom_torsion_atom_site_label_4
_geom_torsion_site_symmetry_4
_geom_torsion
_geom_torsion_publ_flag
C6 C1 C2 C3 . 0.5(5) no
C7 C1 C2 C3 . -179.4(3) no
C6 C1 C2 I2 . -178.3(2) no
C7 C1 C2 I2 . 1.8(4) no
C1 C2 C3 C4 . -0.2(5) no
I2 C2 C3 C4 . 178.7(3) no
C2 C3 C4 C5 . -0.2(5) no
C3 C4 C5 C6 . 0.2(5) no
C4 C5 C6 C1 . 0.2(5) no
C2 C1 C6 C5 . -0.5(5) no
C7 C1 C6 C5 . 179.4(3) no
C2 C1 C7 N1 . 174.7(3) no
C6 C1 C7 N1 . -5.2(5) y
C1 C7 N1 N1 3_666 -179.9(3) y
